data_2218865
loop_
_publ_author_name
'Fun, Hoong-Kun'
'Mirkhani, Valiollah'
'Kia, Reza'
'Vartooni, Akbar Rostami'

_publ_section_title
;
 <i>N</i>,<i>N</i>'-Bis(3-bromobenzylidene)ethane-1,2-diamine
;
_journal_coeditor_code AT2587
_journal_issue 8
_journal_name_full 'Acta Crystallographica Section E'
_journal_page_first o1471
_journal_paper_doi 10.1107/S1600536808021132
_journal_volume 64
_journal_year 2008
_chemical_formula_iupac 'C16 H14 Br2 N2'
_chemical_formula_moiety 'C16 H14 Br2 N2'
_chemical_formula_sum 'C16 H14 Br2 N2'
_chemical_formula_weight 394.11
_chemical_name_systematic
;
<i>N</i>,<i>N</i>'-Bis(3-bromobenzylidene)ethane-1,2-diamine
;
_space_group_IT_number 14
_symmetry_cell_setting monoclinic
_symmetry_space_group_name_Hall '-P 2ybc'
_symmetry_space_group_name_H-M 'P 1 21/c 1'
_atom_sites_solution_hydrogens geom
_atom_sites_solution_primary direct
_atom_sites_solution_secondary difmap
_audit_creation_method SHELXL-97
_cell_angle_alpha 90.00
_cell_angle_beta 93.5920(10)
_cell_angle_gamma 90.00
_cell_formula_units_Z 2
_cell_length_a 6.25780(10)
_cell_length_b 4.65490(10)
_cell_length_c 25.3272(5)
_cell_measurement_reflns_used 8650
_cell_measurement_temperature 100.00(10)
_cell_measurement_theta_max 38.27
_cell_measurement_theta_min 3.22
_cell_volume 736.32(2)
_computing_cell_refinement 'APEX2 (Bruker, 2005)'
_computing_data_collection 'APEX2 (Bruker, 2005)'
_computing_data_reduction 'SAINT (Bruker, 2005)'
_computing_molecular_graphics 'SHELXTL (Sheldrick, 2008)'
_computing_publication_material
;
SHELXTL (Sheldrick, 2008) and PLATON (Spek, 2003)
;
_computing_structure_refinement 'SHELXTL (Sheldrick, 2008)'
_computing_structure_solution 'SHELXTL (Sheldrick, 2008)'
_diffrn_ambient_temperature 100.00(10)
_diffrn_measured_fraction_theta_full 0.990
_diffrn_measured_fraction_theta_max 0.990
_diffrn_measurement_device_type
;
Bruker SMART APEXII CCD area-detector
;
_diffrn_measurement_method '\f and \w'
_diffrn_radiation_monochromator graphite
_diffrn_radiation_source 'fine-focus sealed tube'
_diffrn_radiation_type MoK\a
_diffrn_radiation_wavelength 0.71073
_diffrn_reflns_av_R_equivalents 0.0327
_diffrn_reflns_av_sigmaI/netI 0.0271
_diffrn_reflns_limit_h_max 10
_diffrn_reflns_limit_h_min -10
_diffrn_reflns_limit_k_max 7
_diffrn_reflns_limit_k_min -7
_diffrn_reflns_limit_l_max 43
_diffrn_reflns_limit_l_min -43
_diffrn_reflns_number 24876
_diffrn_reflns_theta_full 37.49
_diffrn_reflns_theta_max 37.49
_diffrn_reflns_theta_min 3.22
_diffrn_standards_number 0
_exptl_absorpt_coefficient_mu 5.495
_exptl_absorpt_correction_T_max 0.3929
_exptl_absorpt_correction_T_min 0.1248
_exptl_absorpt_correction_type multi-scan
_exptl_absorpt_process_details '(SADABS; Bruker, 2005)'
_exptl_crystal_colour colourless
_exptl_crystal_density_diffrn 1.778
_exptl_crystal_density_method 'not measured'
_exptl_crystal_description Block
_exptl_crystal_F_000 388
_exptl_crystal_size_max 0.57
_exptl_crystal_size_mid 0.22
_exptl_crystal_size_min 0.17
_refine_diff_density_max 0.686
_refine_diff_density_min -0.615
_refine_ls_extinction_method none
_refine_ls_goodness_of_fit_ref 1.071
_refine_ls_hydrogen_treatment mixed
_refine_ls_matrix_type full
_refine_ls_number_parameters 119
_refine_ls_number_reflns 3822
_refine_ls_number_restraints 0
_refine_ls_restrained_S_all 1.071
_refine_ls_R_factor_all 0.0466
_refine_ls_R_factor_gt 0.0284
_refine_ls_shift/su_max 0.001
_refine_ls_shift/su_mean 0.000
_refine_ls_structure_factor_coef Fsqd
_refine_ls_weighting_details 'calc w=1/[\s^2^(Fo^2^)+(0.0244P)^2^+0.509P] where P=(Fo^2^+2Fc^2^)/3'
_refine_ls_weighting_scheme calc
_refine_ls_wR_factor_gt 0.0594
_refine_ls_wR_factor_ref 0.0658
_reflns_number_gt 2975
_reflns_number_total 3822
_reflns_threshold_expression I>2\s(I)
_cod_data_source_file at2587.cif
_cod_data_source_block I
_cod_original_sg_symbol_H-M 'P 21/c'
_cod_database_code 2218865
_cod_database_fobs_code 2218865

loop_
_symmetry_equiv_pos_as_xyz
'x, y, z'
'-x, y+1/2, -z+1/2'
'-x, -y, -z'
'x, -y-1/2, z-1/2'

loop_
_atom_site_type_symbol
_atom_site_label
_atom_site_fract_x
_atom_site_fract_y
_atom_site_fract_z
_atom_site_U_iso_or_equiv
_atom_site_adp_type
_atom_site_calc_flag
_atom_site_occupancy
Br Br1 0.30202(2) 0.03394(3) 0.278341(6) 0.02085(4) Uani d 1
N N1 0.35517(18) 0.8207(3) 0.44274(5) 0.0165(2) Uani d 1
C C1 0.2106(2) 0.3996(3) 0.36391(5) 0.0158(2) Uani d 1
C C2 0.1288(2) 0.1862(3) 0.33044(5) 0.0165(2) Uani d 1
C C3 -0.0766(2) 0.0762(3) 0.33433(6) 0.0188(3) Uani d 1
C C4 -0.2013(2) 0.1822(3) 0.37319(6) 0.0194(3) Uani d 1
C C5 -0.1226(2) 0.3970(3) 0.40730(6) 0.0181(2) Uani d 1
C C6 0.0838(2) 0.5062(3) 0.40303(5) 0.0158(2) Uani d 1
C C7 0.1634(2) 0.7313(3) 0.43991(6) 0.0162(2) Uani d 1
C C8 0.4077(2) 1.0477(3) 0.48093(6) 0.0171(2) Uani d 1
H H1 0.348(3) 0.476(4) 0.3617(9) 0.021(5) Uiso d 1
H H3 -0.128(3) -0.067(5) 0.3113(9) 0.026(6) Uiso d 1
H H4 -0.344(3) 0.115(5) 0.3752(8) 0.025(5) Uiso d 1
H H5 -0.207(4) 0.474(5) 0.4344(10) 0.030(6) Uiso d 1
H H7 0.064(3) 0.805(5) 0.4623(8) 0.019(5) Uiso d 1
H H8A 0.448(3) 1.212(5) 0.4612(8) 0.024(5) Uiso d 1
H H8B 0.283(3) 1.109(4) 0.5004(7) 0.014(4) Uiso d 1

loop_
_atom_site_aniso_label
_atom_site_aniso_U_11
_atom_site_aniso_U_22
_atom_site_aniso_U_33
_atom_site_aniso_U_12
_atom_site_aniso_U_13
_atom_site_aniso_U_23
Br1 0.02520(7) 0.02173(8) 0.01584(6) 0.00015(5) 0.00296(4) -0.00294(6)
N1 0.0157(5) 0.0168(6) 0.0168(5) -0.0003(4) 0.0000(4) -0.0027(4)
C1 0.0152(5) 0.0160(6) 0.0160(5) 0.0002(4) -0.0002(4) 0.0008(5)
C2 0.0188(5) 0.0167(6) 0.0137(5) 0.0010(4) -0.0007(4) -0.0002(4)
C3 0.0206(6) 0.0168(7) 0.0183(6) -0.0013(5) -0.0037(4) -0.0018(5)
C4 0.0153(5) 0.0196(7) 0.0232(7) -0.0019(4) -0.0014(5) -0.0012(5)
C5 0.0154(5) 0.0184(7) 0.0205(6) -0.0008(4) 0.0012(4) -0.0019(5)
C6 0.0151(5) 0.0147(6) 0.0173(5) 0.0000(4) -0.0003(4) -0.0010(4)
C7 0.0154(5) 0.0162(6) 0.0170(6) 0.0007(4) 0.0001(4) -0.0015(5)
C8 0.0160(5) 0.0170(6) 0.0179(6) 0.0001(4) -0.0018(4) -0.0030(5)

loop_
_atom_type_symbol
_atom_type_description
_atom_type_scat_dispersion_real
_atom_type_scat_dispersion_imag
_atom_type_scat_source
C C 0.0033 0.0016 'International Tables Vol C Tables 4.2.6.8 and 6.1.1.4'
H H 0.0000 0.0000 'International Tables Vol C Tables 4.2.6.8 and 6.1.1.4'
N N 0.0061 0.0033 'International Tables Vol C Tables 4.2.6.8 and 6.1.1.4'
Br Br -0.2901 2.4595 'International Tables Vol C Tables 4.2.6.8 and 6.1.1.4'

loop_
_geom_angle_atom_site_label_1
_geom_angle_atom_site_label_2
_geom_angle_atom_site_label_3
_geom_angle_site_symmetry_1
_geom_angle_site_symmetry_3
_geom_angle
C7 N1 C8 . . 116.70(12)
C2 C1 C6 . . 118.96(12)
C2 C1 H1 . . 122.9(13)
C6 C1 H1 . . 118.1(13)
C1 C2 C3 . . 121.90(13)
C1 C2 Br1 . . 119.28(10)
C3 C2 Br1 . . 118.81(11)
C4 C3 C2 . . 118.88(13)
C4 C3 H3 . . 121.0(14)
C2 C3 H3 . . 120.1(13)
C3 C4 C5 . . 120.27(13)
C3 C4 H4 . . 119.5(13)
C5 C4 H4 . . 120.1(13)
C4 C5 C6 . . 120.41(14)
C4 C5 H5 . . 121.6(14)
C6 C5 H5 . . 118.0(14)
C5 C6 C1 . . 119.58(13)
C5 C6 C7 . . 119.22(13)
C1 C6 C7 . . 121.20(12)
N1 C7 C6 . . 123.50(13)
N1 C7 H7 . . 120.7(12)
C6 C7 H7 . . 115.8(12)
N1 C8 C8 . 3_676 109.87(15)
N1 C8 H8A . . 106.8(12)
C8 C8 H8A 3_676 . 110.5(12)
N1 C8 H8B . . 112.9(11)
C8 C8 H8B 3_676 . 110.9(11)
H8A C8 H8B . . 105.7(17)

loop_
_geom_bond_atom_site_label_1
_geom_bond_atom_site_label_2
_geom_bond_site_symmetry_2
_geom_bond_distance
Br1 C2 . 1.8967(14)
N1 C7 . 1.2676(17)
N1 C8 . 1.4564(19)
C1 C2 . 1.383(2)
C1 C6 . 1.399(2)
C1 H1 . 0.93(2)
C2 C3 . 1.393(2)
C3 C4 . 1.385(2)
C3 H3 . 0.93(2)
C4 C5 . 1.391(2)
C4 H4 . 0.95(2)
C5 C6 . 1.3985(19)
C5 H5 . 0.96(2)
C6 C7 . 1.470(2)
C7 H7 . 0.93(2)
C8 C8 3_676 1.525(3)
C8 H8A . 0.96(2)
C8 H8B . 0.991(19)

loop_
_geom_torsion_atom_site_label_1
_geom_torsion_atom_site_label_2
_geom_torsion_atom_site_label_3
_geom_torsion_atom_site_label_4
_geom_torsion_site_symmetry_4
_geom_torsion
C6 C1 C2 C3 . 0.5(2)
C6 C1 C2 Br1 . -178.55(10)
C1 C2 C3 C4 . -0.6(2)
Br1 C2 C3 C4 . 178.42(11)
C2 C3 C4 C5 . 0.7(2)
C3 C4 C5 C6 . -0.6(2)
C4 C5 C6 C1 . 0.5(2)
C4 C5 C6 C7 . -179.45(14)
C2 C1 C6 C5 . -0.4(2)
C2 C1 C6 C7 . 179.52(13)
C8 N1 C7 C6 . 179.20(13)
C5 C6 C7 N1 . 172.14(14)
C1 C6 C7 N1 . -7.8(2)
C7 N1 C8 C8 3_676 123.51(16)
